data_4329796
loop_
_publ_author_name
'Ganna A. Senchyk'
'Valeriy O. Bukhan'ko'
'Andrey B. Lysenko'
'Harald Krautscheid'
'Eduard B. Rusanov'
'Alexandr N. Chernega'
'Miroslaw Karbowiak'
'Konstantin V. Domasevitch'

_publ_contact_author
;
        Andrey B. Lysenko
        Inorganic Chemistry Department
        Kiev Shevchenko University
        Volodimirska Str. 64
        01033 Kiev
        Ukraine
;
_publ_contact_author_email ab_lysenko@univ.kiev.ua
_publ_contact_author_fax +380(44)239-3306
_publ_section_title
;
 AgI/VV Heterobimetallic Frameworks Generated from Novel-Type
 {Ag(VO~2~F~2~)~2~(triazole)~4~} Secondary Building Blocks: A New Aspect
 in the Design of SVOF Hybrids
;
_journal_name_full 'Inorganic Chemistry'
_journal_page_first 8025
_journal_page_last 8033
_journal_paper_doi 10.1021/ic3000894
_journal_volume 51
_journal_year 2012
_chemical_formula_moiety 'C6 H10 Ag F2 N6 O3 V'
_chemical_formula_sum 'C6 H10 Ag F2 N6 O3 V'
_chemical_formula_weight 411.01
_chemical_name_systematic
;
Silver(I) Dioxodifluorovanadate(V) Complex
with 1,2-bis(1,2,4-triazol-4-yl)ethane, Hydrate
;
_space_group_IT_number 14
_space_group_name_Hall '-P 2yn'
_symmetry_cell_setting monoclinic
_symmetry_Int_Tables_number 14
_symmetry_space_group_name_Hall '-P 2yn'
_symmetry_space_group_name_H-M 'P 1 21/n 1'
_atom_sites_solution_hydrogens geom
_atom_sites_solution_primary direct
_atom_sites_solution_secondary difmap
_audit_creation_method SHELXL-97
_cell_angle_alpha 90.00
_cell_angle_beta 92.745(2)
_cell_angle_gamma 90.00
_cell_formula_units_Z 4
_cell_length_a 5.80990(10)
_cell_length_b 14.3940(3)
_cell_length_c 13.7970(4)
_cell_measurement_reflns_used 11181
_cell_measurement_temperature 100(2)
_cell_measurement_theta_max 28.27
_cell_measurement_theta_min 2.05
_cell_volume 1152.49(5)
_computing_cell_refinement 'SAINT-NT (Bruker, 1999)'
_computing_data_collection 'SMART-NT (Bruker, 1998)'
_computing_data_reduction 'SAINT-NT (Bruker, 1999)'
_computing_molecular_graphics 'Diamond 2.1e (Brandenburg, 1999)'
_computing_publication_material 'WinGX 1.70.01 (Farrugia, 1999)'
_computing_structure_refinement 'SHELXL-97 (Sheldrick, 2008)'
_computing_structure_solution 'SHELXS-97 (Sheldrick, 2008)'
_diffrn_ambient_temperature 100(2)
_diffrn_measured_fraction_theta_full 0.963
_diffrn_measured_fraction_theta_max 0.963
_diffrn_measurement_device_type 'Bruker APEXII area-detector diffractometer'
_diffrn_measurement_method '\w scans'
_diffrn_radiation_monochromator graphite
_diffrn_radiation_source 'fine-focus sealed tube'
_diffrn_radiation_type MoK\a
_diffrn_radiation_wavelength 0.71073
_diffrn_reflns_av_R_equivalents 0.0336
_diffrn_reflns_av_sigmaI/netI 0.0273
_diffrn_reflns_limit_h_max 7
_diffrn_reflns_limit_h_min -7
_diffrn_reflns_limit_k_max 18
_diffrn_reflns_limit_k_min -15
_diffrn_reflns_limit_l_max 16
_diffrn_reflns_limit_l_min -18
_diffrn_reflns_number 11181
_diffrn_reflns_theta_full 28.27
_diffrn_reflns_theta_max 28.27
_diffrn_reflns_theta_min 2.05
_diffrn_standards_decay_% 0
_exptl_absorpt_coefficient_mu 2.552
_exptl_absorpt_correction_T_max 0.6708
_exptl_absorpt_correction_T_min 0.5914
_exptl_absorpt_correction_type empirical
_exptl_absorpt_process_details 'SADABS (Sheldrick, 1996)'
_exptl_crystal_colour 'pale yellow'
_exptl_crystal_density_diffrn 2.369
_exptl_crystal_description prism
_exptl_crystal_F_000 800
_exptl_crystal_size_max 0.23
_exptl_crystal_size_mid 0.19
_exptl_crystal_size_min 0.17
_refine_diff_density_max 1.229
_refine_diff_density_min -1.860
_refine_diff_density_rms 0.115
_refine_ls_extinction_method none
_refine_ls_goodness_of_fit_ref 1.067
_refine_ls_hydrogen_treatment constr
_refine_ls_matrix_type full
_refine_ls_number_parameters 244
_refine_ls_number_reflns 2761
_refine_ls_number_restraints 0
_refine_ls_restrained_S_all 1.067
_refine_ls_R_factor_all 0.0433
_refine_ls_R_factor_gt 0.0356
_refine_ls_shift/su_max 0.003
_refine_ls_shift/su_mean 0.000
_refine_ls_structure_factor_coef Fsqd
_refine_ls_weighting_details 'calc w=1/[\s^2^(Fo^2^)+(0.0051P)^2^+5.2662P] where P=(Fo^2^+2Fc^2^)/3'
_refine_ls_weighting_scheme calc
_refine_ls_wR_factor_gt 0.0690
_refine_ls_wR_factor_ref 0.0718
_reflns_number_gt 2323
_reflns_number_total 2761
_reflns_threshold_expression >2sigma(I)
_cod_data_source_file ic3000894_si_002_4.cif
_cod_data_source_block (3)
_cod_depositor_comments
;
The following automatic conversions were performed:

data name '_iucr_refine_instruction_details' was replaced with
'_iucr_refine_instructions_details' as specified in the replacement
file 'data/replacement-values/replacement_tags.lst'.

Automatic conversion script
Id: cif_correct_tags 9268 2022-04-12 08:56:07Z antanas 
;
_cod_original_sg_symbol_H-M 'P 21/n'
_cod_database_code 4329796

loop_
_symmetry_equiv_pos_as_xyz
'x, y, z'
'-x+1/2, y+1/2, -z+1/2'
'-x, -y, -z'
'x-1/2, -y-1/2, z-1/2'

loop_
_atom_site_label
_atom_site_type_symbol
_atom_site_fract_x
_atom_site_fract_y
_atom_site_fract_z
_atom_site_U_iso_or_equiv
_atom_site_adp_type
_atom_site_occupancy
_atom_site_symmetry_multiplicity
_atom_site_calc_flag
_atom_site_refinement_flags
C1A C 0.375(3) 0.2370(18) 0.6792(19) 0.026(4) Uani 0.50 1 d P
H1A H 0.4079 0.2857 0.7218 0.031 Uiso 0.50 1 calc PR
C1B C 0.434(3) 0.2362(19) 0.6668(16) 0.026(4) Uani 0.50 1 d P
H1B H 0.4756 0.2828 0.7110 0.032 Uiso 0.50 1 calc PR
C2A C 0.376(3) 0.1012(14) 0.6087(12) 0.016(3) Uani 0.50 1 d P
H2A H 0.4050 0.0398 0.5926 0.020 Uiso 0.50 1 calc PR
C2B C 0.431(2) 0.1097(13) 0.5888(11) 0.014(2) Uani 0.50 1 d P
H2B H 0.4747 0.0515 0.5669 0.017 Uiso 0.50 1 calc PR
C3A C 0.6188(15) 0.1039(6) 0.7669(7) 0.0282(17) Uani 0.50 1 d P
H3A1 H 0.5866 0.1316 0.8289 0.034 Uiso 0.50 1 calc PR
H3A2 H 0.5959 0.0373 0.7713 0.034 Uiso 0.50 1 calc PR
C3B C 0.7593(11) 0.1366(5) 0.7098(5) 0.0137(14) Uani 0.50 1 d P
H3B1 H 0.8607 0.1902 0.7139 0.016 Uiso 0.50 1 calc PR
H3B2 H 0.8358 0.0881 0.6747 0.016 Uiso 0.50 1 calc PR
C4A C 0.8578(16) 0.1246(6) 0.7417(6) 0.0253(17) Uani 0.50 1 d P
H4A1 H 0.8776 0.1908 0.7318 0.030 Uiso 0.50 1 calc PR
H4A2 H 0.8952 0.0923 0.6828 0.030 Uiso 0.50 1 calc PR
C4B C 0.7138(11) 0.1020(5) 0.8131(5) 0.0172(14) Uani 0.50 1 d P
H4B1 H 0.6343 0.1502 0.8476 0.021 Uiso 0.50 1 calc PR
H4B2 H 0.6141 0.0480 0.8087 0.021 Uiso 0.50 1 calc PR
C5A C 1.114(3) 0.1419(15) 0.8976(11) 0.021(3) Uani 0.50 1 d P
H5A H 1.0960 0.2057 0.9045 0.026 Uiso 0.50 1 calc PR
C5B C 1.066(3) 0.1345(16) 0.9237(11) 0.020(3) Uani 0.50 1 d P
H5B H 1.0368 0.1968 0.9364 0.024 Uiso 0.50 1 calc PR
C6A C 1.084(2) 0.0039(9) 0.8460(10) 0.025(3) Uani 0.50 1 d P
H6A H 1.0399 -0.0469 0.8079 0.030 Uiso 0.50 1 calc PR
C6B C 1.023(2) -0.0065(11) 0.8723(10) 0.023(3) Uani 0.50 1 d P
H6B H 0.9602 -0.0602 0.8443 0.027 Uiso 0.50 1 calc PR
N1 N 0.2454(5) 0.2409(2) 0.6050(2) 0.0220(7) Uani 1 1 d .
N2 N 0.2446(5) 0.1564(2) 0.5580(2) 0.0177(6) Uani 1 1 d .
N3A N 0.4635(13) 0.1441(5) 0.6878(6) 0.0244(15) Uani 0.50 1 d P
N3B N 0.5482(11) 0.1615(5) 0.6580(5) 0.0133(13) Uani 0.50 1 d P
N4A N 1.0113(12) 0.0911(5) 0.8273(5) 0.0236(14) Uani 0.50 1 d P
N4B N 0.9253(10) 0.0779(4) 0.8676(4) 0.0140(12) Uani 0.50 1 d P
N5 N 1.2226(5) -0.0021(2) 0.9229(2) 0.0228(7) Uani 1 1 d .
N6 N 1.2449(5) 0.0884(2) 0.9566(2) 0.0194(6) Uani 1 1 d .
O3 O -0.0520(5) 0.3792(2) 0.7419(2) 0.0384(7) Uani 1 1 d .
H3AW H -0.1411 0.3547 0.7818 0.058 Uiso 1 1 d R
H3BW H 0.0720 0.3952 0.7728 0.058 Uiso 1 1 d R
O2 O -0.1876(5) 0.1823(2) 0.4890(2) 0.0321(7) Uani 1 1 d .
O1 O 0.1526(7) 0.2012(3) 0.3689(2) 0.0570(10) Uani 1 1 d .
V1 V 0.01562(13) 0.12581(5) 0.43541(5) 0.0369(2) Uani 1 1 d .
Ag1 Ag 0.02400(5) 0.36284(2) 0.55895(2) 0.02631(10) Uani 1 1 d .
F1 F -0.1621(7) 0.0700(2) 0.3354(3) 0.0838(14) Uani 1 1 d .
F2 F 0.1790(5) 0.0125(2) 0.4463(2) 0.0487(8) Uani 1 1 d .

loop_
_atom_site_aniso_label
_atom_site_aniso_U_11
_atom_site_aniso_U_22
_atom_site_aniso_U_33
_atom_site_aniso_U_23
_atom_site_aniso_U_13
_atom_site_aniso_U_12
C1A 0.016(8) 0.012(5) 0.050(9) -0.006(5) -0.007(6) 0.013(6)
C1B 0.020(9) 0.032(6) 0.026(7) -0.019(5) -0.020(7) 0.017(7)
C2A 0.016(7) 0.018(5) 0.016(7) -0.001(5) 0.003(4) 0.002(5)
C2B 0.010(6) 0.021(6) 0.012(6) -0.003(4) 0.002(4) 0.004(4)
C3A 0.035(4) 0.018(4) 0.032(5) 0.008(3) -0.001(4) -0.002(3)
C3B 0.009(3) 0.019(4) 0.012(3) 0.003(3) -0.007(2) 0.004(3)
C4A 0.035(5) 0.021(4) 0.020(4) 0.001(3) 0.000(3) 0.000(3)
C4B 0.008(3) 0.029(4) 0.013(3) 0.008(3) -0.009(3) 0.000(3)
C5A 0.027(7) 0.012(5) 0.024(8) 0.000(6) -0.010(5) 0.002(5)
C5B 0.025(7) 0.021(6) 0.015(7) 0.001(5) -0.004(4) 0.000(5)
C6A 0.025(7) 0.009(5) 0.039(8) -0.007(5) -0.011(5) 0.002(4)
C6B 0.014(5) 0.028(6) 0.025(6) 0.002(4) -0.002(4) -0.004(4)
N1 0.0269(15) 0.0155(16) 0.0225(16) -0.0044(12) -0.0089(13) 0.0040(12)
N2 0.0184(13) 0.0170(16) 0.0172(14) -0.0018(11) -0.0036(11) 0.0030(11)
N3A 0.023(4) 0.019(4) 0.030(4) 0.000(3) -0.013(3) 0.004(3)
N3B 0.013(3) 0.014(4) 0.013(3) 0.000(2) 0.001(2) -0.004(2)
N4A 0.026(4) 0.018(4) 0.026(4) -0.006(3) -0.014(3) 0.007(3)
N4B 0.010(3) 0.022(4) 0.010(3) 0.006(2) 0.001(2) 0.000(2)
N5 0.0242(15) 0.0170(17) 0.0264(17) -0.0024(13) -0.0083(12) 0.0015(12)
N6 0.0201(13) 0.0159(16) 0.0217(15) -0.0009(12) -0.0046(11) -0.0010(11)
O3 0.0341(15) 0.054(2) 0.0268(15) -0.0080(14) 0.0022(12) -0.0067(14)
O2 0.0238(13) 0.0244(16) 0.0471(18) -0.0037(13) -0.0079(12) 0.0069(11)
O1 0.069(2) 0.080(3) 0.0218(16) 0.0173(17) 0.0020(16) 0.023(2)
V1 0.0428(4) 0.0338(4) 0.0319(4) -0.0157(3) -0.0218(3) 0.0228(3)
Ag1 0.02972(15) 0.01966(17) 0.02808(16) -0.00057(12) -0.01377(11) 0.00580(11)
F1 0.097(3) 0.072(2) 0.075(2) -0.0436(19) -0.068(2) 0.039(2)
F2 0.0416(14) 0.0536(18) 0.0489(17) -0.0253(14) -0.0188(13) 0.0197(13)

loop_
_atom_type_symbol
_atom_type_description
_atom_type_scat_dispersion_real
_atom_type_scat_dispersion_imag
_atom_type_scat_source
C C 0.0033 0.0016 'International Tables Vol C Tables 4.2.6.8 and 6.1.1.4'
H H 0.0000 0.0000 'International Tables Vol C Tables 4.2.6.8 and 6.1.1.4'
N N 0.0061 0.0033 'International Tables Vol C Tables 4.2.6.8 and 6.1.1.4'
O O 0.0106 0.0060 'International Tables Vol C Tables 4.2.6.8 and 6.1.1.4'
V V 0.3005 0.5294 'International Tables Vol C Tables 4.2.6.8 and 6.1.1.4'
Ag Ag -0.8971 1.1015 'International Tables Vol C Tables 4.2.6.8 and 6.1.1.4'
F F 0.0171 0.0103 'International Tables Vol C Tables 4.2.6.8 and 6.1.1.4'

loop_
_geom_angle_atom_site_label_1
_geom_angle_atom_site_label_2
_geom_angle_atom_site_label_3
_geom_angle
_geom_angle_site_symmetry_1
_geom_angle_site_symmetry_3
N1 C1A N3A 108.2(18) . .
N3B C1B N1 113.0(16) . .
N2 C2A N3A 110.7(15) . .
N2 C2B N3B 108.6(14) . .
C4A C3A N3A 106.9(7) . .
N3B C3B C4B 111.1(6) . .
C3A C4A N4A 106.0(7) . .
N4B C4B C3B 112.1(5) . .
N4A C5A N6 110.6(15) . .
N6 C5B N4B 109.9(17) . .
N5 C6A N4A 113.2(10) . .
N5 C6B N4B 109.8(11) . .
C1A N1 N2 109.7(12) . .
C1B N1 N2 103.7(10) . .
C1A N1 Ag1 125.7(11) . .
C1B N1 Ag1 130.6(11) . .
N2 N1 Ag1 124.5(2) . .
C2A N2 N1 107.5(9) . .
C2B N2 N1 108.1(8) . .
C2A N2 V1 129.1(9) . .
C2B N2 V1 127.9(8) . .
N1 N2 V1 122.7(2) . .
C2A N3A C1A 104.0(14) . .
C2A N3A C3A 127.6(11) . .
C1A N3A C3A 128.4(12) . .
C1B N3B C2B 106.4(12) . .
N3A N3B C3B 103.1(10) . .
C1B N3B C3B 126.9(10) . .
C2B N3B C3B 126.6(10) . .
C5A N4A C6A 104.3(11) . .
N4B N4A C4A 104.8(8) . .
C5A N4A C4A 128.0(10) . .
C6A N4A C4A 127.6(8) . .
C6B N4B C5B 105.9(12) . .
C6B N4B C4B 126.0(8) . .
C5B N4B C4B 128.1(11) . .
C6B N4B C4A 115.9(8) . .
C5B N4B C4A 113.6(8) . .
C6A N5 N6 104.8(6) . .
C6B N5 N6 106.7(8) . .
C6A N5 Ag1 118.8(6) . 2_646
C6B N5 Ag1 121.5(7) . 2_646
N6 N5 Ag1 131.8(2) . 2_646
C5B N6 N5 107.6(10) . .
C5A N6 N5 107.2(9) . .
C5B N6 Ag1 127.8(10) . 4_766
C5A N6 Ag1 126.0(9) . 4_766
N5 N6 Ag1 124.4(2) . 4_766
O2 V1 O1 107.54(17) . .
O2 V1 F1 99.33(16) . .
O1 V1 F1 97.8(2) . .
O2 V1 F2 139.69(16) . .
O1 V1 F2 111.00(17) . .
F1 V1 F2 86.87(12) . .
O2 V1 N2 88.60(13) . .
O1 V1 N2 90.33(15) . .
F1 V1 N2 166.28(14) . .
F2 V1 N2 79.90(11) . .
N6 Ag1 N1 145.03(11) 4_465 .
N6 Ag1 N5 103.45(10) 4_465 2_656
N1 Ag1 N5 104.95(11) . 2_656
N6 Ag1 O3 116.00(11) 4_465 .
N1 Ag1 O3 85.27(11) . .
N5 Ag1 O3 87.59(10) 2_656 .

loop_
_geom_bond_atom_site_label_1
_geom_bond_atom_site_label_2
_geom_bond_distance
_geom_bond_site_symmetry_2
C1A N1 1.24(2) .
C1A N3A 1.44(3) .
C1B N3B 1.27(2) .
C1B N1 1.358(18) .
C2A N2 1.285(19) .
C2A N3A 1.33(2) .
C2B N2 1.327(18) .
C2B N3B 1.367(19) .
C3A C4A 1.478(12) .
C3A N3A 1.499(11) .
C3B N3B 1.435(9) .
C3B C4B 1.545(10) .
C4A N4A 1.524(10) .
C4A N4B 1.887(10) .
C4B N4B 1.451(8) .
C5A N4A 1.33(2) .
C5A N6 1.333(19) .
C5B N6 1.30(2) .
C5B N4B 1.37(2) .
C6A N5 1.305(14) .
C6A N4A 1.345(16) .
C6B N5 1.326(14) .
C6B N4B 1.341(18) .
N1 N2 1.379(4) .
N1 Ag1 2.249(3) .
N2 V1 2.147(3) .
N3A N3B 0.702(8) .
N4A N4B 0.789(8) .
N5 N6 1.387(4) .
N5 Ag1 2.445(3) 2_646
N6 Ag1 2.212(3) 4_766
O3 Ag1 2.595(3) .
O2 V1 1.639(3) .
O1 V1 1.650(4) .
V1 F1 1.866(3) .
V1 F2 1.890(3) .
Ag1 N6 2.212(3) 4_465
Ag1 N5 2.445(3) 2_656

loop_
_geom_torsion_atom_site_label_1
_geom_torsion_atom_site_label_2
_geom_torsion_atom_site_label_3
_geom_torsion_atom_site_label_4
_geom_torsion
_geom_torsion_site_symmetry_1
_geom_torsion_site_symmetry_4
N3A C3A C4A N4A 174.9(6) . .
N3A C3A C4A N4B 171.5(6) . .
N3B C3B C4B N4B -179.0(6) . .
N3A C1A N1 C1B -74(7) . .
N3A C1A N1 N2 -2.3(16) . .
N3A C1A N1 Ag1 173.3(7) . .
N3B C1B N1 C1A 117(9) . .
N3B C1B N1 N2 3(2) . .
N3B C1B N1 Ag1 -163.9(10) . .
N3A C2A N2 C2B 95(5) . .
N3A C2A N2 N1 0.3(10) . .
N3A C2A N2 V1 -170.2(6) . .
N3B C2B N2 C2A -89(5) . .
N3B C2B N2 N1 2.3(9) . .
N3B C2B N2 V1 169.4(5) . .
C1A N1 N2 C2A 1.4(12) . .
C1B N1 N2 C2A 17.6(12) . .
Ag1 N1 N2 C2A -174.4(5) . .
C1A N1 N2 C2B -19.4(12) . .
C1B N1 N2 C2B -3.2(12) . .
Ag1 N1 N2 C2B 164.9(6) . .
C1A N1 N2 V1 172.6(10) . .
C1B N1 N2 V1 -171.2(11) . .
Ag1 N1 N2 V1 -3.1(4) . .
N2 C2A N3A C1A -1.6(13) . .
N2 C2A N3A C3A 178.3(8) . .
N1 C1A N3A N3B 87.1(16) . .
N1 C1A N3A C2A 2.5(17) . .
N1 C1A N3A C3A -177.4(10) . .
C4A C3A N3A C2A 93.9(11) . .
C4A C3A N3A C1A -86.2(15) . .
N1 C1B N3B C2B -2(2) . .
N1 C1B N3B C3B 177.7(10) . .
N2 C2B N3B C1B -0.3(15) . .
N2 C2B N3B C3B -179.9(7) . .
C4B C3B N3B C1B 78.8(17) . .
C4B C3B N3B C2B -101.8(10) . .
N6 C5A N4A C6A 0.4(13) . .
N6 C5A N4A C4A -176.4(8) . .
N5 C6A N4A C5A 0.3(13) . .
N5 C6A N4A C4A 177.1(8) . .
C3A C4A N4A C5A -102.3(12) . .
C3A C4A N4A C6A 81.5(12) . .
N5 C6B N4B C5B -4.2(11) . .
N5 C6B N4B C4B 175.7(6) . .
N6 C5B N4B C6B 3.2(11) . .
N6 C5B N4B C4B -176.7(7) . .
C3B C4B N4B C6B -91.9(10) . .
C3B C4B N4B C5B 88.0(10) . .
N4A C6A N5 N6 -0.8(10) . .
N4A C6A N5 Ag1 -159.4(7) . 2_646
N4B C6B N5 C6A -85(3) . .
N4B C6B N5 N6 3.7(9) . .
N4B C6B N5 Ag1 -175.5(5) . 2_646
N4B C5B N6 C5A 91(5) . .
N4B C5B N6 N5 -1.0(9) . .
N4B C5B N6 Ag1 -175.6(5) . 4_766
N4A C5A N6 C5B -95(5) . .
N4A C5A N6 N5 -0.9(11) . .
N4A C5A N6 Ag1 162.0(6) . 4_766
C6A N5 N6 C5B 22.9(8) . .
C6B N5 N6 C5B -1.7(8) . .
Ag1 N5 N6 C5B 177.5(6) 2_646 .
C6A N5 N6 C5A 1.0(9) . .
C6B N5 N6 C5A -23.6(8) . .
Ag1 N5 N6 C5A 155.6(6) 2_646 .
C6A N5 N6 Ag1 -162.2(6) . 4_766
C6B N5 N6 Ag1 173.2(5) . 4_766
Ag1 N5 N6 Ag1 -7.6(4) 2_646 4_766
C2A N2 V1 O2 129.9(7) . .
C2B N2 V1 O2 155.2(7) . .
N1 N2 V1 O2 -39.3(3) . .
C2A N2 V1 O1 -122.6(7) . .
C2B N2 V1 O1 -97.3(7) . .
N1 N2 V1 O1 68.2(3) . .
C2A N2 V1 F1 4.2(11) . .
C2B N2 V1 F1 29.5(11) . .
N1 N2 V1 F1 -165.1(7) . .
C2A N2 V1 F2 -11.3(7) . .
C2B N2 V1 F2 14.0(7) . .
N1 N2 V1 F2 179.5(3) . .
C1A N1 Ag1 N6 -169.8(12) . 4_465
C1B N1 Ag1 N6 169.9(12) . 4_465
N2 N1 Ag1 N6 5.2(4) . 4_465
C1A N1 Ag1 N5 46.9(13) . 2_656
C1B N1 Ag1 N5 26.6(13) . 2_656
N2 N1 Ag1 N5 -138.1(3) . 2_656
C1A N1 Ag1 O3 -39.3(12) . .
C1B N1 Ag1 O3 -59.6(13) . .
N2 N1 Ag1 O3 135.7(3) . .
